data_4328095
loop_
_publ_author_name
'Stephen A. DiFranco'
'Nicholas A. Maciulis'
'Richard J. Staples'
'Rami J. Batrice'
'Aaron L. Odom'

_publ_section_title
;
 Evaluation of Donor and Steric Properties of Anionic Ligands on High
 Valent Transition Metals
;
_journal_name_full 'Inorganic Chemistry'
_journal_page_first 1187
_journal_page_last 1200
_journal_paper_doi 10.1021/ic202524r
_journal_volume 51
_journal_year 2012
_chemical_formula_moiety 'C16 H31 Cr F6 N3 O'
_chemical_formula_sum 'C16 H31 Cr F6 N3 O'
_chemical_formula_weight 447.44
_space_group_IT_number 14
_symmetry_cell_setting monoclinic
_symmetry_Int_Tables_number 14
_symmetry_space_group_name_Hall '-P 2ybc'
_symmetry_space_group_name_H-M 'P 1 21/c 1'
_atom_sites_solution_hydrogens geom
_atom_sites_solution_primary direct
_atom_sites_solution_secondary difmap
_audit_creation_method SHELXL-97
_cell_angle_alpha 90.00
_cell_angle_beta 91.338(4)
_cell_angle_gamma 90.00
_cell_formula_units_Z 4
_cell_length_a 13.2356(6)
_cell_length_b 9.6844(4)
_cell_length_c 17.2605(6)
_cell_measurement_reflns_used 2499
_cell_measurement_temperature 173(2)
_cell_measurement_theta_max 61.70
_cell_measurement_theta_min 3.34
_cell_volume 2211.83(16)
_computing_cell_refinement 'APEX2 (BRUKER, V2008.5-0, 2006)'
_computing_data_collection 'COSMO (BRUKER, V1.58, 2006)'
_computing_data_reduction 'SAINT (BRUKER, V7.34A, 2006)'
_computing_molecular_graphics 'SHELXTL (Sheldrick, Acta Cryst. A64 2008, 112-122)'
_computing_publication_material 'SHELXTL (Sheldrick, Acta Cryst. A64 2008, 112-122)'
_computing_structure_refinement 'SHELXL (Sheldrick, Acta Cryst. A64 2008, 112-122)'
_computing_structure_solution 'SHELXS (Sheldrick, Acta Cryst. A64 2008, 112-122)'
_diffrn_ambient_temperature 173(2)
_diffrn_detector_area_resol_mean 836.6
_diffrn_measured_fraction_theta_full 0.987
_diffrn_measured_fraction_theta_max 0.987
_diffrn_measurement_device_type 'Bruker APEX-II CCD'
_diffrn_measurement_method '\w,and/f 0.5 deg'
_diffrn_radiation_monochromator graphite
_diffrn_radiation_probe x-ray
_diffrn_radiation_type CuK\a
_diffrn_radiation_wavelength 1.54178
_diffrn_reflns_av_R_equivalents 0.0855
_diffrn_reflns_av_sigmaI/netI 0.0670
_diffrn_reflns_limit_h_max 15
_diffrn_reflns_limit_h_min -15
_diffrn_reflns_limit_k_max 11
_diffrn_reflns_limit_k_min -11
_diffrn_reflns_limit_l_max 19
_diffrn_reflns_limit_l_min -20
_diffrn_reflns_number 23033
_diffrn_reflns_theta_full 67.99
_diffrn_reflns_theta_max 67.99
_diffrn_reflns_theta_min 3.34
_diffrn_source 'fine-focus sealed tube'
_exptl_absorpt_coefficient_mu 4.805
_exptl_absorpt_correction_T_max 0.5173
_exptl_absorpt_correction_T_min 0.2773
_exptl_absorpt_correction_type multi-scan
_exptl_absorpt_process_details SADABS
_exptl_crystal_colour red
_exptl_crystal_density_diffrn 1.344
_exptl_crystal_description chunk
_exptl_crystal_F_000 936
_exptl_crystal_size_max 0.36
_exptl_crystal_size_mid 0.19
_exptl_crystal_size_min 0.16
_refine_diff_density_max 0.483
_refine_diff_density_min -0.333
_refine_diff_density_rms 0.057
_refine_ls_extinction_method none
_refine_ls_goodness_of_fit_ref 1.028
_refine_ls_hydrogen_treatment constr
_refine_ls_matrix_type full
_refine_ls_number_parameters 318
_refine_ls_number_reflns 3979
_refine_ls_number_restraints 66
_refine_ls_restrained_S_all 1.036
_refine_ls_R_factor_all 0.0710
_refine_ls_R_factor_gt 0.0524
_refine_ls_shift/su_max 0.001
_refine_ls_shift/su_mean 0.000
_refine_ls_structure_factor_coef Fsqd
_refine_ls_weighting_details 'calc w=1/[\s^2^(Fo^2^)+(0.0571P)^2^+1.9720P] where P=(Fo^2^+2Fc^2^)/3'
_refine_ls_weighting_scheme calc
_refine_ls_wR_factor_gt 0.1350
_refine_ls_wR_factor_ref 0.1470
_reflns_number_gt 3096
_reflns_number_total 3979
_reflns_threshold_expression >2sigma(I)
_cod_data_source_file ic202524r_si_003_21.cif
_cod_data_source_block sd24may2010_0m
_cod_original_sg_symbol_H-M 'P 21/c'
_cod_database_code 4328095

loop_
_symmetry_equiv_pos_as_xyz
'x, y, z'
'-x, y+1/2, -z+1/2'
'-x, -y, -z'
'x, -y-1/2, z-1/2'

loop_
_atom_site_label
_atom_site_type_symbol
_atom_site_fract_x
_atom_site_fract_y
_atom_site_fract_z
_atom_site_U_iso_or_equiv
_atom_site_adp_type
_atom_site_occupancy
_atom_site_symmetry_multiplicity
_atom_site_calc_flag
_atom_site_refinement_flags
_atom_site_disorder_assembly
_atom_site_disorder_group
Cr1 Cr 0.71844(4) 0.89590(5) 0.56354(3) 0.03275(18) Uani 1 1 d . . .
N1 N 0.6032(2) 0.8936(3) 0.55673(17) 0.0436(7) Uani 1 1 d . . .
N2 N 0.7550(2) 0.7156(3) 0.55528(15) 0.0380(6) Uani 1 1 d . . .
N3 N 0.7445(2) 0.9839(3) 0.65509(16) 0.0414(7) Uani 1 1 d . . .
C21 C 0.6910(3) 0.5915(4) 0.5469(2) 0.0529(10) Uani 1 1 d . . .
H21 H 0.7371 0.5099 0.5447 0.064 Uiso 1 1 calc R . .
C212 C 0.6254(4) 0.5730(4) 0.6176(3) 0.0712(13) Uani 1 1 d . . .
H21A H 0.6680 0.5769 0.6647 0.107 Uiso 1 1 calc R . .
H21B H 0.5913 0.4832 0.6146 0.107 Uiso 1 1 calc R . .
H21C H 0.5748 0.6468 0.6188 0.107 Uiso 1 1 calc R . .
C211 C 0.6295(4) 0.5936(5) 0.4726(3) 0.0706(13) Uani 1 1 d . . .
H21D H 0.5828 0.6720 0.4731 0.106 Uiso 1 1 calc R . .
H21E H 0.5911 0.5075 0.4676 0.106 Uiso 1 1 calc R . .
H21F H 0.6747 0.6027 0.4287 0.106 Uiso 1 1 calc R . .
C22 C 0.8652(3) 0.6928(4) 0.5542(2) 0.0435(8) Uani 1 1 d . . .
H22 H 0.8979 0.7851 0.5618 0.052 Uiso 1 1 calc R . .
C221 C 0.8967(3) 0.6405(4) 0.4750(2) 0.0573(10) Uani 1 1 d . . .
H22A H 0.8686 0.5480 0.4661 0.086 Uiso 1 1 calc R . .
H22B H 0.9706 0.6364 0.4734 0.086 Uiso 1 1 calc R . .
H22C H 0.8711 0.7034 0.4346 0.086 Uiso 1 1 calc R . .
C222 C 0.9044(4) 0.6005(5) 0.6197(3) 0.0652(12) Uani 1 1 d . . .
H22D H 0.8828 0.6377 0.6694 0.098 Uiso 1 1 calc R . .
H22E H 0.9784 0.5974 0.6191 0.098 Uiso 1 1 calc R . .
H22F H 0.8773 0.5071 0.6127 0.098 Uiso 1 1 calc R . .
C31 C 0.6732(3) 1.0362(5) 0.7131(2) 0.0585(11) Uani 1 1 d . . .
H31 H 0.7140 1.0741 0.7577 0.070 Uiso 1 1 calc R . .
C311 C 0.6092(4) 1.1541(5) 0.6790(3) 0.0790(15) Uani 1 1 d . . .
H31A H 0.6536 1.2296 0.6632 0.119 Uiso 1 1 calc R . .
H31B H 0.5628 1.1878 0.7181 0.119 Uiso 1 1 calc R . .
H31C H 0.5703 1.1205 0.6338 0.119 Uiso 1 1 calc R . .
C312 C 0.6078(4) 0.9215(5) 0.7435(3) 0.0785(15) Uani 1 1 d . . .
H31D H 0.5639 0.8862 0.7015 0.118 Uiso 1 1 calc R . .
H31E H 0.5662 0.9572 0.7853 0.118 Uiso 1 1 calc R . .
H31F H 0.6509 0.8467 0.7636 0.118 Uiso 1 1 calc R . .
C32 C 0.8523(3) 1.0002(4) 0.6747(2) 0.0506(9) Uani 1 1 d . . .
H32 H 0.8906 0.9560 0.6320 0.061 Uiso 1 1 calc R . .
C321 C 0.8828(4) 1.1518(5) 0.6767(3) 0.0765(14) Uani 1 1 d . . .
H32A H 0.8613 1.1964 0.6280 0.115 Uiso 1 1 calc R . .
H32B H 0.9564 1.1590 0.6831 0.115 Uiso 1 1 calc R . .
H32C H 0.8504 1.1977 0.7202 0.115 Uiso 1 1 calc R . .
C322 C 0.8838(4) 0.9259(5) 0.7499(3) 0.0763(14) Uani 1 1 d . . .
H32D H 0.8520 0.9711 0.7939 0.114 Uiso 1 1 calc R . .
H32E H 0.9575 0.9299 0.7567 0.114 Uiso 1 1 calc R . .
H32F H 0.8621 0.8293 0.7471 0.114 Uiso 1 1 calc R . .
O1 O 0.77841(16) 0.9920(2) 0.48494(13) 0.0393(5) Uani 1 1 d . A .
C1 C 0.7468(3) 1.0694(5) 0.4228(2) 0.0576(9) Uani 1 1 d . . .
C2 C 0.6447(7) 1.0029(11) 0.3838(5) 0.0576(9) Uani 0.484(5) 1 d P A 1
H2A H 0.6560 0.9049 0.3730 0.086 Uiso 0.484(5) 1 calc PR A 1
H2B H 0.6280 1.0513 0.3353 0.086 Uiso 0.484(5) 1 calc PR A 1
H2C H 0.5888 1.0126 0.4196 0.086 Uiso 0.484(5) 1 calc PR A 1
C3 C 0.7295(6) 1.2082(10) 0.4356(4) 0.0576(9) Uani 0.484(5) 1 d PD A 1
F1 F 0.6656(8) 1.2268(8) 0.4921(4) 0.115(4) Uani 0.484(5) 1 d PD A 1
F2 F 0.8049(10) 1.2664(12) 0.4669(9) 0.127(5) Uani 0.484(5) 1 d PDU A 1
F3 F 0.7025(9) 1.2838(7) 0.3758(4) 0.128(4) Uani 0.484(5) 1 d PDU A 1
C4 C 0.8243(9) 1.0338(10) 0.3570(5) 0.0659(19) Uani 0.484(5) 1 d PD A 1
F4 F 0.9119(9) 1.0763(18) 0.3816(8) 0.120(5) Uani 0.484(5) 1 d PDU A 1
F5 F 0.8045(7) 1.0966(8) 0.2911(4) 0.086(2) Uani 0.484(5) 1 d PDU A 1
F6 F 0.8327(11) 0.9076(15) 0.3338(9) 0.084(3) Uani 0.484(5) 1 d PDU A 1
C2B C 0.6500(8) 1.1560(16) 0.4411(9) 0.104(5) Uani 0.516(5) 1 d P A 2
H2B1 H 0.5913 1.0945 0.4430 0.156 Uiso 0.516(5) 1 calc PR A 2
H2B2 H 0.6387 1.2253 0.4004 0.156 Uiso 0.516(5) 1 calc PR A 2
H2B3 H 0.6595 1.2024 0.4912 0.156 Uiso 0.516(5) 1 calc PR A 2
C3B C 0.8318(8) 1.1942(9) 0.4252(5) 0.068(3) Uani 0.516(5) 1 d PD A 2
F1B F 0.8141(6) 1.2905(6) 0.3710(3) 0.091(2) Uani 0.516(5) 1 d PDU A 2
F2B F 0.9233(9) 1.1387(15) 0.4131(9) 0.128(6) Uani 0.516(5) 1 d PDU A 2
F3B F 0.8483(8) 1.2601(11) 0.4867(6) 0.090(3) Uani 0.516(5) 1 d PDU A 2
C4B C 0.7430(8) 1.0067(9) 0.3534(5) 0.0659(19) Uani 0.516(5) 1 d PD A 2
F4B F 0.6724(8) 0.9114(8) 0.3564(5) 0.144(4) Uani 0.516(5) 1 d PD A 2
F5B F 0.8282(15) 0.938(2) 0.3463(11) 0.146(7) Uani 0.516(5) 1 d PDU A 2
F6B F 0.7227(9) 1.0863(7) 0.2917(4) 0.118(3) Uani 0.516(5) 1 d PDU A 2

loop_
_atom_site_aniso_label
_atom_site_aniso_U_11
_atom_site_aniso_U_22
_atom_site_aniso_U_33
_atom_site_aniso_U_23
_atom_site_aniso_U_13
_atom_site_aniso_U_12
Cr1 0.0386(3) 0.0286(3) 0.0311(3) -0.0011(2) 0.0021(2) 0.0008(2)
N1 0.0473(17) 0.0403(16) 0.0435(16) 0.0012(12) 0.0044(13) 0.0005(13)
N2 0.0480(16) 0.0278(14) 0.0381(15) -0.0005(11) 0.0010(12) 0.0017(12)
N3 0.0495(17) 0.0390(16) 0.0359(15) -0.0064(12) 0.0026(13) 0.0009(13)
C21 0.066(3) 0.0312(18) 0.062(2) 0.0002(16) 0.002(2) -0.0054(17)
C212 0.087(3) 0.049(2) 0.079(3) 0.012(2) 0.013(3) -0.020(2)
C211 0.078(3) 0.060(3) 0.074(3) -0.015(2) -0.009(2) -0.022(2)
C22 0.050(2) 0.0337(17) 0.047(2) -0.0045(15) 0.0003(16) 0.0066(15)
C221 0.067(3) 0.048(2) 0.057(2) -0.0046(18) 0.010(2) 0.0130(19)
C222 0.074(3) 0.066(3) 0.055(3) 0.001(2) -0.010(2) 0.023(2)
C31 0.068(3) 0.066(3) 0.042(2) -0.0154(19) 0.0094(19) 0.007(2)
C311 0.081(3) 0.068(3) 0.088(4) -0.028(3) 0.017(3) 0.024(3)
C312 0.090(4) 0.097(4) 0.050(3) -0.005(2) 0.030(2) -0.004(3)
C32 0.058(2) 0.048(2) 0.046(2) -0.0150(17) -0.0047(17) 0.0018(18)
C321 0.078(3) 0.063(3) 0.088(4) -0.026(3) 0.000(3) -0.018(2)
C322 0.088(4) 0.074(3) 0.066(3) -0.009(2) -0.029(3) 0.009(3)
O1 0.0418(13) 0.0388(12) 0.0375(12) 0.0071(10) 0.0030(10) 0.0005(10)
C1 0.059(2) 0.063(2) 0.051(2) 0.0215(17) 0.0048(16) 0.0074(17)
C2 0.059(2) 0.063(2) 0.051(2) 0.0215(17) 0.0048(16) 0.0074(17)
C3 0.059(2) 0.063(2) 0.051(2) 0.0215(17) 0.0048(16) 0.0074(17)
F1 0.195(9) 0.077(5) 0.076(5) 0.018(3) 0.051(5) 0.072(5)
F2 0.153(11) 0.044(4) 0.182(12) -0.002(6) -0.065(8) -0.027(6)
F3 0.245(11) 0.065(4) 0.076(4) 0.032(3) 0.026(6) 0.067(6)
C4 0.099(6) 0.049(4) 0.050(3) 0.008(3) 0.000(4) -0.008(4)
F4 0.063(6) 0.201(16) 0.097(8) 0.028(7) 0.029(5) -0.018(7)
F5 0.125(6) 0.090(5) 0.046(3) 0.025(3) 0.028(4) 0.012(5)
F6 0.138(7) 0.077(6) 0.040(5) -0.021(4) 0.034(4) 0.031(5)
C2B 0.051(6) 0.140(12) 0.123(11) 0.082(10) 0.016(6) 0.036(7)
C3B 0.108(9) 0.043(5) 0.053(5) 0.018(4) -0.013(5) -0.022(5)
F1B 0.139(6) 0.061(3) 0.070(4) 0.031(3) -0.023(4) -0.030(3)
F2B 0.054(4) 0.155(11) 0.175(14) 0.088(10) -0.001(7) -0.025(6)
F3B 0.113(7) 0.067(4) 0.088(5) 0.014(3) -0.037(5) -0.045(5)
C4B 0.099(6) 0.049(4) 0.050(3) 0.008(3) 0.000(4) -0.008(4)
F4B 0.231(10) 0.083(5) 0.115(6) 0.030(4) -0.079(6) -0.087(6)
F5B 0.249(15) 0.131(13) 0.061(7) -0.031(7) 0.058(7) 0.054(9)
F6B 0.224(10) 0.079(4) 0.049(4) 0.014(3) -0.041(6) -0.017(6)

loop_
_atom_type_symbol
_atom_type_description
_atom_type_scat_dispersion_real
_atom_type_scat_dispersion_imag
_atom_type_scat_source
C C 0.0181 0.0091 'International Tables Vol C Tables 4.2.6.8 and 6.1.1.4'
H H 0.0000 0.0000 'International Tables Vol C Tables 4.2.6.8 and 6.1.1.4'
N N 0.0311 0.0180 'International Tables Vol C Tables 4.2.6.8 and 6.1.1.4'
O O 0.0492 0.0322 'International Tables Vol C Tables 4.2.6.8 and 6.1.1.4'
F F 0.0727 0.0534 'International Tables Vol C Tables 4.2.6.8 and 6.1.1.4'
Cr Cr -0.1635 2.4439 'International Tables Vol C Tables 4.2.6.8 and 6.1.1.4'

loop_
_geom_angle_atom_site_label_1
_geom_angle_atom_site_label_2
_geom_angle_atom_site_label_3
_geom_angle
N1 Cr1 N2 104.30(14)
N1 Cr1 N3 104.00(14)
N2 Cr1 N3 118.18(13)
N1 Cr1 O1 113.45(13)
N2 Cr1 O1 107.92(11)
N3 Cr1 O1 109.07(12)
C21 N2 C22 116.3(3)
C21 N2 Cr1 129.5(2)
C22 N2 Cr1 114.2(2)
C32 N3 C31 116.1(3)
C32 N3 Cr1 114.4(2)
C31 N3 Cr1 129.5(3)
N2 C21 C211 111.7(3)
N2 C21 C212 110.8(3)
C211 C21 C212 112.2(4)
N2 C21 H21 107.3
C211 C21 H21 107.3
C212 C21 H21 107.3
C21 C212 H21A 109.5
C21 C212 H21B 109.5
H21A C212 H21B 109.5
C21 C212 H21C 109.5
H21A C212 H21C 109.5
H21B C212 H21C 109.5
C21 C211 H21D 109.5
C21 C211 H21E 109.5
H21D C211 H21E 109.5
C21 C211 H21F 109.5
H21D C211 H21F 109.5
H21E C211 H21F 109.5
N2 C22 C222 113.5(3)
N2 C22 C221 110.6(3)
C222 C22 C221 112.0(3)
N2 C22 H22 106.8
C222 C22 H22 106.8
C221 C22 H22 106.8
C22 C221 H22A 109.5
C22 C221 H22B 109.5
H22A C221 H22B 109.5
C22 C221 H22C 109.5
H22A C221 H22C 109.5
H22B C221 H22C 109.5
C22 C222 H22D 109.5
C22 C222 H22E 109.5
H22D C222 H22E 109.5
C22 C222 H22F 109.5
H22D C222 H22F 109.5
H22E C222 H22F 109.5
N3 C31 C312 111.3(3)
N3 C31 C311 110.5(3)
C312 C31 C311 111.5(4)
N3 C31 H31 107.8
C312 C31 H31 107.8
C311 C31 H31 107.8
C31 C311 H31A 109.5
C31 C311 H31B 109.5
H31A C311 H31B 109.5
C31 C311 H31C 109.5
H31A C311 H31C 109.5
H31B C311 H31C 109.5
C31 C312 H31D 109.5
C31 C312 H31E 109.5
H31D C312 H31E 109.5
C31 C312 H31F 109.5
H31D C312 H31F 109.5
H31E C312 H31F 109.5
N3 C32 C321 111.4(3)
N3 C32 C322 112.9(4)
C321 C32 C322 111.5(4)
N3 C32 H32 106.9
C321 C32 H32 106.9
C322 C32 H32 106.9
C32 C321 H32A 109.5
C32 C321 H32B 109.5
H32A C321 H32B 109.5
C32 C321 H32C 109.5
H32A C321 H32C 109.5
H32B C321 H32C 109.5
C32 C322 H32D 109.5
C32 C322 H32E 109.5
H32D C322 H32E 109.5
C32 C322 H32F 109.5
H32D C322 H32F 109.5
H32E C322 H32F 109.5
C1 O1 Cr1 136.6(2)
C4B C1 O1 117.2(5)
C4B C1 C3 125.3(5)
O1 C1 C3 117.3(5)
C4B C1 C2B 114.0(8)
O1 C1 C2B 111.9(5)
C3 C1 C2B 46.3(7)
C4B C1 C4 43.5(5)
O1 C1 C4 104.6(4)
C3 C1 C4 115.9(5)
C2B C1 C4 143.5(6)
C4B C1 C2 55.8(6)
O1 C1 C2 110.1(4)
C3 C1 C2 108.2(6)
C2B C1 C2 67.7(7)
C4 C1 C2 99.3(6)
C4B C1 C3B 111.3(5)
O1 C1 C3B 100.7(4)
C3 C1 C3B 53.1(6)
C2B C1 C3B 99.4(7)
C4 C1 C3B 74.0(5)
C2 C1 C3B 149.1(5)
C1 C2 H2A 109.5
C1 C2 H2B 109.5
C1 C2 H2C 109.5
F2 C3 F3 106.8(10)
F2 C3 F1 97.9(12)
F3 C3 F1 109.8(8)
F2 C3 C1 111.8(9)
F3 C3 C1 117.5(7)
F1 C3 C1 111.2(7)
F6 C4 F4 108.7(14)
F6 C4 F5 100.7(11)
F4 C4 F5 107.2(11)
F6 C4 C1 119.4(10)
F4 C4 C1 106.6(9)
F5 C4 C1 113.7(8)
C1 C2B H2B1 109.5
C1 C2B H2B2 109.5
H2B1 C2B H2B2 109.5
C1 C2B H2B3 109.5
H2B1 C2B H2B3 109.5
H2B2 C2B H2B3 109.5
F3B C3B F1B 105.2(8)
F3B C3B F2B 101.3(11)
F1B C3B F2B 108.3(10)
F3B C3B C1 119.9(8)
F1B C3B C1 112.6(7)
F2B C3B C1 108.6(8)
F4B C4B F5B 105.1(13)
F4B C4B F6B 107.9(8)
F5B C4B F6B 112.0(13)
F4B C4B C1 107.1(7)
F5B C4B C1 107.2(10)
F6B C4B C1 117.0(7)

loop_
_geom_bond_atom_site_label_1
_geom_bond_atom_site_label_2
_geom_bond_distance
Cr1 N1 1.527(3)
Cr1 N2 1.818(3)
Cr1 N3 1.821(3)
Cr1 O1 1.841(2)
N2 C21 1.476(4)
N2 C22 1.476(4)
N3 C32 1.468(5)
N3 C31 1.480(4)
C21 C211 1.502(6)
C21 C212 1.523(6)
C21 H21 1.0000
C212 H21A 0.9800
C212 H21B 0.9800
C212 H21C 0.9800
C211 H21D 0.9800
C211 H21E 0.9800
C211 H21F 0.9800
C22 C222 1.523(5)
C22 C221 1.525(5)
C22 H22 1.0000
C221 H22A 0.9800
C221 H22B 0.9800
C221 H22C 0.9800
C222 H22D 0.9800
C222 H22E 0.9800
C222 H22F 0.9800
C31 C312 1.510(6)
C31 C311 1.531(6)
C31 H31 1.0000
C311 H31A 0.9800
C311 H31B 0.9800
C311 H31C 0.9800
C312 H31D 0.9800
C312 H31E 0.9800
C312 H31F 0.9800
C32 C321 1.523(6)
C32 C322 1.533(6)
C32 H32 1.0000
C321 H32A 0.9800
C321 H32B 0.9800
C321 H32C 0.9800
C322 H32D 0.9800
C322 H32E 0.9800
C322 H32F 0.9800
O1 C1 1.366(4)
C1 C4B 1.344(10)
C1 C3 1.382(10)
C1 C2B 1.570(12)
C1 C4 1.586(12)
C1 C2 1.628(11)
C1 C3B 1.651(10)
C2 H2A 0.9800
C2 H2B 0.9800
C2 H2C 0.9800
C3 F2 1.257(11)
C3 F3 1.308(8)
C3 F1 1.318(9)
C4 F6 1.293(13)
C4 F4 1.293(12)
C4 F5 1.312(9)
C2B H2B1 0.9800
C2B H2B2 0.9800
C2B H2B3 0.9800
C3B F3B 1.254(12)
C3B F1B 1.338(8)
C3B F2B 1.345(12)
C4B F4B 1.315(9)
C4B F5B 1.317(14)
C4B F6B 1.337(9)

loop_
_geom_torsion_atom_site_label_1
_geom_torsion_atom_site_label_2
_geom_torsion_atom_site_label_3
_geom_torsion_atom_site_label_4
_geom_torsion
N1 Cr1 N2 C21 -2.2(3)
N3 Cr1 N2 C21 112.7(3)
O1 Cr1 N2 C21 -123.1(3)
N1 Cr1 N2 C22 175.5(2)
N3 Cr1 N2 C22 -69.7(3)
O1 Cr1 N2 C22 54.6(2)
N1 Cr1 N3 C32 -179.5(2)
N2 Cr1 N3 C32 65.5(3)
O1 Cr1 N3 C32 -58.2(3)
N1 Cr1 N3 C31 2.9(4)
N2 Cr1 N3 C31 -112.1(3)
O1 Cr1 N3 C31 124.2(3)
C22 N2 C21 C211 -114.3(4)
Cr1 N2 C21 C211 63.3(4)
C22 N2 C21 C212 119.8(4)
Cr1 N2 C21 C212 -62.5(4)
C21 N2 C22 C222 -61.1(4)
Cr1 N2 C22 C222 120.9(3)
C21 N2 C22 C221 65.7(4)
Cr1 N2 C22 C221 -112.3(3)
C32 N3 C31 C312 -118.7(4)
Cr1 N3 C31 C312 58.9(5)
C32 N3 C31 C311 116.9(4)
Cr1 N3 C31 C311 -65.6(5)
C31 N3 C32 C321 -66.6(4)
Cr1 N3 C32 C321 115.5(3)
C31 N3 C32 C322 59.7(4)
Cr1 N3 C32 C322 -118.2(3)
N1 Cr1 O1 C1 4.2(4)
N2 Cr1 O1 C1 119.2(4)
N3 Cr1 O1 C1 -111.2(4)
Cr1 O1 C1 C4B -98.4(6)
Cr1 O1 C1 C3 86.8(6)
Cr1 O1 C1 C2B 35.9(9)
Cr1 O1 C1 C4 -143.2(4)
Cr1 O1 C1 C2 -37.4(6)
Cr1 O1 C1 C3B 140.7(5)
C4B C1 C3 F2 -120.5(11)
O1 C1 C3 F2 53.8(11)
C2B C1 C3 F2 148.8(13)
C4 C1 C3 F2 -70.6(11)
C2 C1 C3 F2 179.0(10)
C3B C1 C3 F2 -29.0(10)
C4B C1 C3 F3 3.5(12)
O1 C1 C3 F3 177.7(7)
C2B C1 C3 F3 -87.2(11)
C4 C1 C3 F3 53.3(11)
C2 C1 C3 F3 -57.1(10)
C3B C1 C3 F3 94.9(9)
C4B C1 C3 F1 131.2(9)
O1 C1 C3 F1 -54.5(9)
C2B C1 C3 F1 40.5(8)
C4 C1 C3 F1 -178.9(8)
C2 C1 C3 F1 70.7(9)
C3B C1 C3 F1 -137.3(9)
C4B C1 C4 F6 -54.6(12)
O1 C1 C4 F6 59.7(12)
C3 C1 C4 F6 -169.6(11)
C2B C1 C4 F6 -118.9(16)
C2 C1 C4 F6 -54.0(12)
C3B C1 C4 F6 156.9(13)
C4B C1 C4 F4 -178.1(13)
O1 C1 C4 F4 -63.7(10)
C3 C1 C4 F4 67.0(11)
C2B C1 C4 F4 117.7(16)
C2 C1 C4 F4 -177.5(10)
C3B C1 C4 F4 33.5(10)
C4B C1 C4 F5 64.0(9)
O1 C1 C4 F5 178.3(7)
C3 C1 C4 F5 -50.9(10)
C2B C1 C4 F5 -0.3(17)
C2 C1 C4 F5 64.6(9)
C3B C1 C4 F5 -84.4(8)
C4B C1 C3B F3B -177.1(9)
O1 C1 C3B F3B -52.2(10)
C3 C1 C3B F3B 64.0(10)
C2B C1 C3B F3B 62.4(11)
C4 C1 C3B F3B -154.4(11)
C2 C1 C3B F3B 124.3(11)
C4B C1 C3B F1B 58.4(10)
O1 C1 C3B F1B -176.7(7)
C3 C1 C3B F1B -60.5(8)
C2B C1 C3B F1B -62.1(9)
C4 C1 C3B F1B 81.1(8)
C2 C1 C3B F1B -0.2(16)
C4B C1 C3B F2B -61.6(10)
O1 C1 C3B F2B 63.4(8)
C3 C1 C3B F2B 179.5(10)
C2B C1 C3B F2B 178.0(9)
C4 C1 C3B F2B -38.8(8)
C2 C1 C3B F2B -120.2(12)
O1 C1 C4B F4B 66.0(9)
C3 C1 C4B F4B -119.7(8)
C2B C1 C4B F4B -67.4(9)
C4 C1 C4B F4B 148.5(11)
C2 C1 C4B F4B -30.8(7)
C3B C1 C4B F4B -178.8(7)
O1 C1 C4B F5B -46.3(13)
C3 C1 C4B F5B 128.0(13)
C2B C1 C4B F5B -179.7(13)
C4 C1 C4B F5B 36.2(13)
C2 C1 C4B F5B -143.1(13)
C3B C1 C4B F5B 68.9(13)
O1 C1 C4B F6B -172.9(8)
C3 C1 C4B F6B 1.3(13)
C2B C1 C4B F6B 53.7(11)
C4 C1 C4B F6B -90.5(10)
C2 C1 C4B F6B 90.2(10)
C3B C1 C4B F6B -57.8(11)
